data_4126201
loop_
_publ_author_name
'Lim, Kelvin Meng-Hui'
'Hayashi, Tamio'

_publ_section_title
;
 Dynamic Kinetic Resolution in Rhodium-Catalyzed Asymmetric Arylation of
 Phospholene Oxides.
;
_journal_issue 24
_journal_name_full 'Journal of the American Chemical Society'
_journal_page_first 8122
_journal_page_last 8125
_journal_paper_doi 10.1021/jacs.7b04570
_journal_volume 139
_journal_year 2017
_chemical_absolute_configuration ad
_chemical_formula_moiety 'C31 H35 Cl N O P Pd'
_chemical_formula_sum 'C31 H35 Cl N O P Pd'
_chemical_formula_weight 610.42
_space_group_crystal_system orthorhombic
_space_group_IT_number 19
_space_group_name_Hall 'P 2ac 2ab'
_space_group_name_H-M_alt 'P 21 21 21'
_symmetry_space_group_name_Hall 'P 2ac 2ab'
_symmetry_space_group_name_H-M 'P 21 21 21'
_atom_sites_solution_hydrogens geom
_audit_creation_method SHELXL-2014/6
_cell_angle_alpha 90
_cell_angle_beta 90
_cell_angle_gamma 90
_cell_formula_units_Z 4
_cell_length_a 9.333(9)
_cell_length_b 11.991(7)
_cell_length_c 24.067(16)
_cell_measurement_reflns_used 4157
_cell_measurement_temperature 100(2)
_cell_measurement_theta_max 25.675
_cell_measurement_theta_min 2.341
_cell_volume 2693(4)
_computing_structure_refinement 'SHELXL-2014/6 (Sheldrick, 2014)'
_diffrn_ambient_temperature 100(2)
_diffrn_measured_fraction_theta_full 0.999
_diffrn_measured_fraction_theta_max 0.999
_diffrn_measurement_device_type 'Bruker AXS D8 Venture '
_diffrn_measurement_method 'profile data from \q/2\q scans'
_diffrn_radiation_type MoK\a
_diffrn_radiation_wavelength 0.71073
_diffrn_reflns_av_R_equivalents 0.0675
_diffrn_reflns_av_unetI/netI 0.1130
_diffrn_reflns_Laue_measured_fraction_full 0.999
_diffrn_reflns_Laue_measured_fraction_max 0.999
_diffrn_reflns_limit_h_max 11
_diffrn_reflns_limit_h_min -11
_diffrn_reflns_limit_k_max 9
_diffrn_reflns_limit_k_min -14
_diffrn_reflns_limit_l_max 26
_diffrn_reflns_limit_l_min -29
_diffrn_reflns_number 6939
_diffrn_reflns_point_group_measured_fraction_max 0.912
_diffrn_reflns_theta_full 25.242
_diffrn_reflns_theta_max 25.675
_diffrn_reflns_theta_min 2.341
_exptl_absorpt_coefficient_mu 0.873
_exptl_absorpt_correction_T_max 0.951
_exptl_absorpt_correction_T_min 0.815
_exptl_absorpt_correction_type multi-scan
_exptl_absorpt_process_details Sadabs
_exptl_crystal_colour yellow
_exptl_crystal_density_diffrn 1.505
_exptl_crystal_description 'prism frag'
_exptl_crystal_F_000 1256
_exptl_crystal_size_max 0.245
_exptl_crystal_size_mid 0.099
_exptl_crystal_size_min 0.058
_refine_diff_density_max 0.952
_refine_diff_density_min -0.699
_refine_diff_density_rms 0.113
_refine_ls_abs_structure_details
;
 Flack x determined using 1191 quotients [(I+)-(I-)]/[(I+)+(I-)]
 (Parsons, Flack and Wagner, Acta Cryst. B69 (2013) 249-259).
;
_refine_ls_abs_structure_Flack 0.04(4)
_refine_ls_extinction_method none
_refine_ls_goodness_of_fit_ref 1.027
_refine_ls_hydrogen_treatment constr
_refine_ls_matrix_type full
_refine_ls_number_parameters 329
_refine_ls_number_reflns 4667
_refine_ls_number_restraints 0
_refine_ls_restrained_S_all 1.027
_refine_ls_R_factor_all 0.0767
_refine_ls_R_factor_gt 0.0520
_refine_ls_shift/su_max 0.000
_refine_ls_shift/su_mean 0.000
_refine_ls_structure_factor_coef Fsqd
_refine_ls_weighting_details 'w=1/[\s^2^(Fo^2^)] where P=(Fo^2^+2Fc^2^)/3'
_refine_ls_weighting_scheme calc
_refine_ls_wR_factor_gt 0.0999
_refine_ls_wR_factor_ref 0.1101
_reflns_Friedel_coverage 0.605
_reflns_Friedel_fraction_full 0.804
_reflns_Friedel_fraction_max 0.797
_reflns_number_gt 3719
_reflns_number_total 4667
_reflns_threshold_expression 'I > 2\s(I)'
_cod_data_source_file ja7b04570_si_001.cif
_cod_data_source_block shelx
_cod_depositor_comments 'Adding full bibliography for 4126201.cif.'
_cod_original_cell_volume 2693(3)
_cod_database_code 4126201
_shelx_space_group_comment
;
The symmetry employed for this shelxl refinement is uniquely defined
by the following loop, which should always be used as a source of
symmetry information in preference to the above space-group names.
They are only intended as comments.
;
_shelx_estimated_absorpt_t_min 0.815
_shelx_estimated_absorpt_t_max 0.951
_shelxl_version_number 2014/6

loop_
_space_group_symop_operation_xyz
'x, y, z'
'-x+1/2, -y, z+1/2'
'-x, y+1/2, -z+1/2'
'x+1/2, -y+1/2, -z'

loop_
_atom_site_label
_atom_site_type_symbol
_atom_site_fract_x
_atom_site_fract_y
_atom_site_fract_z
_atom_site_U_iso_or_equiv
_atom_site_adp_type
_atom_site_occupancy
_atom_site_site_symmetry_order
_atom_site_calc_flag
_atom_site_refinement_flags_posn
_atom_site_refinement_flags_adp
Pd1 Pd 0.70366(7) 0.42642(6) 0.27931(3) 0.02078(18) Uani 1 1 d . .
P1 P 0.5764(2) 0.52947(18) 0.21946(11) 0.0205(5) Uani 1 1 d . .
Cl1 Cl 0.7731(3) 0.30297(18) 0.20486(9) 0.0257(6) Uani 1 1 d . .
O1 O 0.7844(10) 0.9791(6) 0.0204(3) 0.053(2) Uani 1 1 d . .
N1 N 0.8467(8) 0.3574(6) 0.3403(3) 0.0244(19) Uani 1 1 d . .
C1 C 0.6444(10) 0.5143(8) 0.3471(4) 0.025(2) Uani 1 1 d . .
C2 C 0.5073(10) 0.5617(9) 0.3577(4) 0.028(2) Uani 1 1 d . .
H2 H 0.4366 0.5619 0.3293 0.034 Uiso 1 1 calc R U
C3 C 0.4771(12) 0.6065(8) 0.4077(4) 0.031(3) Uani 1 1 d . .
H3 H 0.3831 0.6334 0.4148 0.037 Uiso 1 1 calc R U
C4 C 0.5814(11) 0.6143(7) 0.4497(4) 0.027(2) Uani 1 1 d . .
C5 C 0.5550(13) 0.6628(8) 0.5029(4) 0.037(3) Uani 1 1 d . .
H5 H 0.4614 0.6890 0.5113 0.044 Uiso 1 1 calc R U
C6 C 0.6590(13) 0.6726(9) 0.5418(4) 0.038(3) Uani 1 1 d . .
H6 H 0.6380 0.7055 0.5768 0.045 Uiso 1 1 calc R U
C7 C 0.7965(16) 0.6344(8) 0.5304(4) 0.039(3) Uani 1 1 d . .
H7 H 0.8700 0.6437 0.5574 0.047 Uiso 1 1 calc R U
C8 C 0.8274(11) 0.5833(8) 0.4807(4) 0.032(2) Uani 1 1 d . .
H8 H 0.9220 0.5572 0.4740 0.038 Uiso 1 1 calc R U
C9 C 0.7218(11) 0.5691(8) 0.4397(3) 0.027(2) Uani 1 1 d . .
C10 C 0.7467(10) 0.5162(8) 0.3873(3) 0.023(2) Uani 1 1 d . .
C11 C 0.8872(10) 0.4562(7) 0.3755(4) 0.023(2) Uani 1 1 d . .
H11 H 0.9286 0.4289 0.4113 0.028 Uiso 1 1 calc R U
C12 C 0.6735(9) 0.5514(7) 0.1552(3) 0.023(2) Uani 1 1 d . .
H12A H 0.7780 0.5446 0.1615 0.027 Uiso 1 1 calc R U
H12B H 0.6444 0.4956 0.1270 0.027 Uiso 1 1 calc R U
C13 C 0.6362(11) 0.6683(7) 0.1356(4) 0.023(2) Uani 1 1 d . .
H13 H 0.5360 0.6644 0.1210 0.028 Uiso 1 1 calc R U
C14 C 0.6301(11) 0.7419(8) 0.1878(4) 0.028(2) Uani 1 1 d . .
H14A H 0.7284 0.7605 0.2001 0.034 Uiso 1 1 calc R U
H14B H 0.5792 0.8124 0.1794 0.034 Uiso 1 1 calc R U
C15 C 0.5515(9) 0.6789(7) 0.2339(3) 0.022(2) Uani 1 1 d . .
H15A H 0.4483 0.6982 0.2337 0.027 Uiso 1 1 calc R U
H15B H 0.5919 0.6984 0.2706 0.027 Uiso 1 1 calc R U
C16 C 0.7270(11) 0.7127(8) 0.0890(4) 0.027(2) Uani 1 1 d . .
C17 C 0.8273(11) 0.6472(9) 0.0604(4) 0.032(3) Uani 1 1 d . .
H17 H 0.8365 0.5709 0.0703 0.039 Uiso 1 1 calc R U
C18 C 0.9118(12) 0.6879(9) 0.0191(4) 0.035(3) Uani 1 1 d . .
H18 H 0.9793 0.6412 0.0009 0.042 Uiso 1 1 calc R U
C19 C 0.8975(12) 0.8000(9) 0.0039(4) 0.035(3) Uani 1 1 d . .
H19 H 0.9546 0.8294 -0.0253 0.043 Uiso 1 1 calc R U
C20 C 0.8030(14) 0.8667(9) 0.0305(4) 0.035(3) Uani 1 1 d . .
C21 C 0.7187(12) 0.8240(9) 0.0736(4) 0.032(2) Uani 1 1 d . .
H21 H 0.6545 0.8722 0.0927 0.039 Uiso 1 1 calc R U
C22 C 0.4022(10) 0.4739(8) 0.1985(4) 0.022(2) Uani 1 1 d . .
C23 C 0.2706(10) 0.5184(7) 0.2159(4) 0.028(2) Uani 1 1 d . .
H23 H 0.2699 0.5831 0.2387 0.034 Uiso 1 1 calc R U
C24 C 0.1423(11) 0.4702(9) 0.2008(4) 0.031(3) Uani 1 1 d . .
H24 H 0.0542 0.5016 0.2129 0.038 Uiso 1 1 calc R U
C25 C 0.1427(11) 0.3744(9) 0.1674(4) 0.031(3) Uani 1 1 d . .
H25 H 0.0548 0.3406 0.1567 0.038 Uiso 1 1 calc R U
C26 C 0.2700(11) 0.3299(8) 0.1502(4) 0.027(2) Uani 1 1 d . .
H26 H 0.2697 0.2648 0.1277 0.032 Uiso 1 1 calc R U
C27 C 0.4007(11) 0.3785(8) 0.1651(4) 0.025(2) Uani 1 1 d . .
H27 H 0.4883 0.3466 0.1527 0.030 Uiso 1 1 calc R U
C28 C 0.9941(11) 0.5340(8) 0.3478(4) 0.030(2) Uani 1 1 d . .
H28A H 1.0858 0.4954 0.3431 0.045 Uiso 1 1 calc R U
H28B H 1.0080 0.6002 0.3711 0.045 Uiso 1 1 calc R U
H28C H 0.9574 0.5567 0.3114 0.045 Uiso 1 1 calc R U
C29 C 0.7707(11) 0.2736(8) 0.3750(4) 0.027(2) Uani 1 1 d . .
H29A H 0.7292 0.2160 0.3510 0.040 Uiso 1 1 calc R U
H29B H 0.6942 0.3104 0.3961 0.040 Uiso 1 1 calc R U
H29C H 0.8387 0.2392 0.4009 0.040 Uiso 1 1 calc R U
C30 C 0.9746(11) 0.3008(9) 0.3171(4) 0.034(3) Uani 1 1 d . .
H30A H 1.0411 0.2826 0.3473 0.052 Uiso 1 1 calc R U
H30B H 1.0222 0.3503 0.2905 0.052 Uiso 1 1 calc R U
H30C H 0.9452 0.2321 0.2983 0.052 Uiso 1 1 calc R U
C31 C 0.8106(14) 1.0158(9) -0.0345(4) 0.050(3) Uani 1 1 d . .
H31A H 0.9116 1.0035 -0.0439 0.075 Uiso 1 1 calc R U
H31B H 0.7883 1.0954 -0.0374 0.075 Uiso 1 1 calc R U
H31C H 0.7499 0.9738 -0.0604 0.075 Uiso 1 1 calc R U

loop_
_atom_site_aniso_label
_atom_site_aniso_U_11
_atom_site_aniso_U_22
_atom_site_aniso_U_33
_atom_site_aniso_U_23
_atom_site_aniso_U_13
_atom_site_aniso_U_12
Pd1 0.0173(3) 0.0253(3) 0.0197(3) 0.0015(4) -0.0009(4) 0.0004(3)
P1 0.0216(13) 0.0232(12) 0.0166(10) 0.0010(12) -0.0018(13) 0.0006(10)
Cl1 0.0211(13) 0.0296(12) 0.0265(11) -0.0010(9) 0.0026(10) 0.0029(10)
O1 0.074(6) 0.041(5) 0.044(4) 0.013(4) 0.016(5) 0.005(5)
N1 0.025(5) 0.022(4) 0.026(4) 0.003(4) -0.003(4) -0.001(3)
C1 0.024(6) 0.024(5) 0.026(5) 0.006(5) 0.005(5) 0.003(4)
C2 0.026(5) 0.036(6) 0.022(5) 0.007(5) -0.003(4) -0.004(5)
C3 0.037(6) 0.027(6) 0.029(5) 0.003(5) 0.007(5) 0.009(5)
C4 0.043(7) 0.020(5) 0.019(5) 0.008(4) 0.011(5) -0.007(5)
C5 0.048(8) 0.031(6) 0.031(6) 0.001(5) 0.008(6) 0.008(6)
C6 0.065(9) 0.023(6) 0.026(5) 0.000(5) 0.003(6) -0.001(6)
C7 0.066(8) 0.029(6) 0.022(5) 0.007(4) -0.019(7) -0.014(7)
C8 0.040(7) 0.030(6) 0.026(5) 0.007(5) -0.005(5) -0.009(5)
C9 0.037(6) 0.027(5) 0.016(4) 0.003(5) 0.004(5) -0.004(6)
C10 0.024(6) 0.028(5) 0.017(4) 0.007(4) -0.001(4) -0.011(4)
C11 0.019(5) 0.028(6) 0.022(5) 0.005(4) -0.002(4) 0.001(4)
C12 0.021(6) 0.022(5) 0.025(5) 0.001(4) 0.002(4) -0.003(4)
C13 0.026(5) 0.023(5) 0.021(5) -0.002(4) -0.001(4) -0.004(4)
C14 0.021(5) 0.032(6) 0.031(5) -0.002(5) 0.009(5) -0.004(5)
C15 0.023(5) 0.021(5) 0.023(5) 0.001(4) 0.000(4) -0.004(4)
C16 0.023(6) 0.032(5) 0.027(5) -0.005(4) 0.003(5) 0.001(5)
C17 0.033(7) 0.034(6) 0.029(5) 0.001(5) 0.001(5) -0.003(5)
C18 0.033(7) 0.047(7) 0.023(5) -0.013(5) 0.009(5) 0.002(6)
C19 0.033(7) 0.047(7) 0.026(5) 0.002(5) 0.002(5) -0.011(6)
C20 0.041(7) 0.041(6) 0.024(5) 0.004(5) -0.004(6) -0.011(7)
C21 0.031(6) 0.038(6) 0.029(5) -0.003(5) 0.002(5) 0.001(6)
C22 0.021(5) 0.024(5) 0.021(5) -0.001(4) 0.003(4) -0.003(4)
C23 0.034(6) 0.024(4) 0.025(5) 0.004(5) 0.008(5) 0.003(4)
C24 0.026(6) 0.043(6) 0.026(5) 0.005(5) 0.001(5) -0.004(5)
C25 0.022(6) 0.046(7) 0.026(5) -0.003(5) -0.006(5) -0.007(5)
C26 0.033(7) 0.021(5) 0.027(5) 0.000(4) -0.005(5) 0.008(5)
C27 0.019(5) 0.029(5) 0.026(5) 0.009(5) -0.003(5) 0.004(4)
C28 0.025(6) 0.034(6) 0.031(5) 0.001(5) 0.003(5) -0.003(5)
C29 0.023(6) 0.037(6) 0.021(4) 0.005(4) 0.003(4) -0.008(5)
C30 0.028(6) 0.044(7) 0.031(5) 0.004(5) -0.008(5) 0.014(5)
C31 0.055(8) 0.056(7) 0.039(6) 0.011(6) 0.001(7) -0.003(7)

loop_
_atom_type_symbol
_atom_type_description
_atom_type_scat_dispersion_real
_atom_type_scat_dispersion_imag
_atom_type_scat_source
C C 0.0033 0.0016 'International Tables Vol C Tables 4.2.6.8 and 6.1.1.4'
H H 0.0000 0.0000 'International Tables Vol C Tables 4.2.6.8 and 6.1.1.4'
P P 0.1023 0.0942 'International Tables Vol C Tables 4.2.6.8 and 6.1.1.4'
Cl Cl 0.1484 0.1585 'International Tables Vol C Tables 4.2.6.8 and 6.1.1.4'
Pd Pd -0.9988 1.0072 'International Tables Vol C Tables 4.2.6.8 and 6.1.1.4'
O O 0.0106 0.0060 'International Tables Vol C Tables 4.2.6.8 and 6.1.1.4'
N N 0.0061 0.0033 'International Tables Vol C Tables 4.2.6.8 and 6.1.1.4'

loop_
_geom_angle_atom_site_label_1
_geom_angle_atom_site_label_2
_geom_angle_atom_site_label_3
_geom_angle
C1 Pd1 N1 79.6(3)
C1 Pd1 P1 95.0(3)
N1 Pd1 P1 168.9(2)
C1 Pd1 Cl1 173.5(3)
N1 Pd1 Cl1 96.0(2)
P1 Pd1 Cl1 90.18(10)
C12 P1 C22 105.2(4)
C12 P1 C15 94.7(4)
C22 P1 C15 107.1(4)
C12 P1 Pd1 111.4(3)
C22 P1 Pd1 116.6(3)
C15 P1 Pd1 118.9(3)
C20 O1 C31 116.5(9)
C30 N1 C29 106.6(7)
C30 N1 C11 111.7(7)
C29 N1 C11 109.6(7)
C30 N1 Pd1 114.8(6)
C29 N1 Pd1 110.4(5)
C11 N1 Pd1 103.7(5)
C10 C1 C2 119.8(9)
C10 C1 Pd1 113.0(7)
C2 C1 Pd1 126.8(7)
C3 C2 C1 120.5(9)
C3 C2 H2 119.8
C1 C2 H2 119.8
C2 C3 C4 121.5(9)
C2 C3 H3 119.2
C4 C3 H3 119.2
C3 C4 C5 123.5(10)
C3 C4 C9 119.1(8)
C5 C4 C9 117.4(9)
C6 C5 C4 122.2(11)
C6 C5 H5 118.9
C4 C5 H5 118.9
C5 C6 C7 119.8(10)
C5 C6 H6 120.1
C7 C6 H6 120.1
C8 C7 C6 120.8(11)
C8 C7 H7 119.6
C6 C7 H7 119.6
C7 C8 C9 121.2(10)
C7 C8 H8 119.4
C9 C8 H8 119.4
C8 C9 C10 124.0(9)
C8 C9 C4 118.4(8)
C10 C9 C4 117.5(8)
C1 C10 C9 121.4(9)
C1 C10 C11 117.7(8)
C9 C10 C11 120.9(8)
N1 C11 C28 113.6(7)
N1 C11 C10 105.1(7)
C28 C11 C10 110.9(7)
N1 C11 H11 109.0
C28 C11 H11 109.0
C10 C11 H11 109.0
C13 C12 P1 106.5(6)
C13 C12 H12A 110.4
P1 C12 H12A 110.4
C13 C12 H12B 110.4
P1 C12 H12B 110.4
H12A C12 H12B 108.6
C16 C13 C12 115.3(8)
C16 C13 C14 115.3(8)
C12 C13 C14 106.6(7)
C16 C13 H13 106.3
C12 C13 H13 106.3
C14 C13 H13 106.3
C15 C14 C13 109.1(7)
C15 C14 H14A 109.9
C13 C14 H14A 109.9
C15 C14 H14B 109.9
C13 C14 H14B 109.9
H14A C14 H14B 108.3
C14 C15 P1 106.5(6)
C14 C15 H15A 110.4
P1 C15 H15A 110.4
C14 C15 H15B 110.4
P1 C15 H15B 110.4
H15A C15 H15B 108.6
C21 C16 C17 116.4(9)
C21 C16 C13 120.5(9)
C17 C16 C13 123.0(9)
C18 C17 C16 123.0(10)
C18 C17 H17 118.5
C16 C17 H17 118.5
C17 C18 C19 118.7(10)
C17 C18 H18 120.6
C19 C18 H18 120.6
C20 C19 C18 120.5(10)
C20 C19 H19 119.8
C18 C19 H19 119.8
C19 C20 O1 125.2(10)
C19 C20 C21 120.1(10)
O1 C20 C21 114.7(11)
C16 C21 C20 121.2(10)
C16 C21 H21 119.4
C20 C21 H21 119.4
C27 C22 C23 118.3(9)
C27 C22 P1 117.8(7)
C23 C22 P1 123.8(7)
C24 C23 C22 121.4(8)
C24 C23 H23 119.3
C22 C23 H23 119.3
C23 C24 C25 119.5(10)
C23 C24 H24 120.2
C25 C24 H24 120.2
C26 C25 C24 119.7(10)
C26 C25 H25 120.1
C24 C25 H25 120.1
C25 C26 C27 121.2(9)
C25 C26 H26 119.4
C27 C26 H26 119.4
C22 C27 C26 119.8(9)
C22 C27 H27 120.1
C26 C27 H27 120.1
C11 C28 H28A 109.5
C11 C28 H28B 109.5
H28A C28 H28B 109.5
C11 C28 H28C 109.5
H28A C28 H28C 109.5
H28B C28 H28C 109.5
N1 C29 H29A 109.5
N1 C29 H29B 109.5
H29A C29 H29B 109.5
N1 C29 H29C 109.5
H29A C29 H29C 109.5
H29B C29 H29C 109.5
N1 C30 H30A 109.5
N1 C30 H30B 109.5
H30A C30 H30B 109.5
N1 C30 H30C 109.5
H30A C30 H30C 109.5
H30B C30 H30C 109.5
O1 C31 H31A 109.5
O1 C31 H31B 109.5
H31A C31 H31B 109.5
O1 C31 H31C 109.5
H31A C31 H31C 109.5
H31B C31 H31C 109.5

loop_
_geom_bond_atom_site_label_1
_geom_bond_atom_site_label_2
_geom_bond_distance
Pd1 C1 2.019(10)
Pd1 N1 2.149(7)
Pd1 P1 2.239(3)
Pd1 Cl1 2.413(2)
P1 C12 1.812(8)
P1 C22 1.829(10)
P1 C15 1.840(9)
O1 C20 1.380(12)
O1 C31 1.415(11)
N1 C30 1.482(12)
N1 C29 1.488(11)
N1 C11 1.505(11)
C1 C10 1.359(12)
C1 C2 1.423(13)
C2 C3 1.348(13)
C2 H2 0.9500
C3 C4 1.406(14)
C3 H3 0.9500
C4 C5 1.428(13)
C4 C9 1.439(13)
C5 C6 1.354(15)
C5 H5 0.9500
C6 C7 1.390(16)
C6 H6 0.9500
C7 C8 1.375(13)
C7 H7 0.9500
C8 C9 1.406(13)
C8 H8 0.9500
C9 C10 1.430(12)
C10 C11 1.523(12)
C11 C28 1.520(12)
C11 H11 1.0000
C12 C13 1.519(12)
C12 H12A 0.9900
C12 H12B 0.9900
C13 C16 1.504(13)
C13 C14 1.536(12)
C13 H13 1.0000
C14 C15 1.528(12)
C14 H14A 0.9900
C14 H14B 0.9900
C15 H15A 0.9900
C15 H15B 0.9900
C16 C21 1.388(13)
C16 C17 1.402(13)
C17 C18 1.360(13)
C17 H17 0.9500
C18 C19 1.399(14)
C18 H18 0.9500
C19 C20 1.352(15)
C19 H19 0.9500
C20 C21 1.398(13)
C21 H21 0.9500
C22 C27 1.397(12)
C22 C23 1.404(12)
C23 C24 1.378(12)
C23 H23 0.9500
C24 C25 1.402(13)
C24 H24 0.9500
C25 C26 1.367(13)
C25 H25 0.9500
C26 C27 1.399(13)
C26 H26 0.9500
C27 H27 0.9500
C28 H28A 0.9800
C28 H28B 0.9800
C28 H28C 0.9800
C29 H29A 0.9800
C29 H29B 0.9800
C29 H29C 0.9800
C30 H30A 0.9800
C30 H30B 0.9800
C30 H30C 0.9800
C31 H31A 0.9800
C31 H31B 0.9800
C31 H31C 0.9800

loop_
_geom_torsion_atom_site_label_1
_geom_torsion_atom_site_label_2
_geom_torsion_atom_site_label_3
_geom_torsion_atom_site_label_4
_geom_torsion
C10 C1 C2 C3 -1.4(15)
Pd1 C1 C2 C3 171.7(7)
C1 C2 C3 C4 4.0(15)
C2 C3 C4 C5 178.9(9)
C2 C3 C4 C9 -2.7(14)
C3 C4 C5 C6 -177.7(9)
C9 C4 C5 C6 3.8(15)
C4 C5 C6 C7 -0.2(16)
C5 C6 C7 C8 -2.1(16)
C6 C7 C8 C9 0.6(15)
C7 C8 C9 C10 -179.6(9)
C7 C8 C9 C4 3.1(14)
C3 C4 C9 C8 176.3(9)
C5 C4 C9 C8 -5.2(14)
C3 C4 C9 C10 -1.2(13)
C5 C4 C9 C10 177.4(8)
C2 C1 C10 C9 -2.5(15)
Pd1 C1 C10 C9 -176.5(7)
C2 C1 C10 C11 175.2(8)
Pd1 C1 C10 C11 1.2(11)
C8 C9 C10 C1 -173.6(10)
C4 C9 C10 C1 3.7(14)
C8 C9 C10 C11 8.8(14)
C4 C9 C10 C11 -173.9(8)
C30 N1 C11 C28 48.8(10)
C29 N1 C11 C28 166.7(8)
Pd1 N1 C11 C28 -75.5(8)
C30 N1 C11 C10 170.2(7)
C29 N1 C11 C10 -71.9(9)
Pd1 N1 C11 C10 46.0(7)
C1 C10 C11 N1 -33.6(11)
C9 C10 C11 N1 144.1(8)
C1 C10 C11 C28 89.6(10)
C9 C10 C11 C28 -92.7(10)
C22 P1 C12 C13 88.3(7)
C15 P1 C12 C13 -20.9(7)
Pd1 P1 C12 C13 -144.5(5)
P1 C12 C13 C16 168.4(6)
P1 C12 C13 C14 39.0(9)
C16 C13 C14 C15 -172.4(8)
C12 C13 C14 C15 -42.9(10)
C13 C14 C15 P1 26.5(9)
C12 P1 C15 C14 -3.2(7)
C22 P1 C15 C14 -110.7(7)
Pd1 P1 C15 C14 114.4(6)
C12 C13 C16 C21 -169.7(9)
C14 C13 C16 C21 -44.7(13)
C12 C13 C16 C17 7.8(13)
C14 C13 C16 C17 132.8(10)
C21 C16 C17 C18 -0.8(15)
C13 C16 C17 C18 -178.4(9)
C16 C17 C18 C19 -0.7(15)
C17 C18 C19 C20 1.1(16)
C18 C19 C20 O1 177.3(11)
C18 C19 C20 C21 0.1(16)
C31 O1 C20 C19 30.8(18)
C31 O1 C20 C21 -151.9(10)
C17 C16 C21 C20 2.0(15)
C13 C16 C21 C20 179.7(9)
C19 C20 C21 C16 -1.7(16)
O1 C20 C21 C16 -179.2(10)
C12 P1 C22 C27 55.2(8)
C15 P1 C22 C27 155.1(7)
Pd1 P1 C22 C27 -68.8(7)
C12 P1 C22 C23 -127.9(8)
C15 P1 C22 C23 -27.9(9)
Pd1 P1 C22 C23 108.2(8)
C27 C22 C23 C24 -0.2(13)
P1 C22 C23 C24 -177.1(8)
C22 C23 C24 C25 0.2(14)
C23 C24 C25 C26 0.0(14)
C24 C25 C26 C27 -0.3(14)
C23 C22 C27 C26 -0.1(13)
P1 C22 C27 C26 177.0(7)
C25 C26 C27 C22 0.3(14)
